data_7200792
loop_
_publ_author_name
'Hori, Akiko'
'Takatani, Shohei'
'Miyamoto, Takeshi K.'
'Hasegawa, Miki'

_publ_section_title
;
 Luminescence from \p--\p stacked bipyridines through
 arene--perfluoroarene interactions
;
_journal_issue 4
_journal_name_full CrystEngComm
_journal_page_first 567
_journal_paper_doi 10.1039/b822007g
_journal_volume 11
_journal_year 2009
_chemical_formula_moiety 'C26 H6 F10 N2, C26 H16 N2, 0.5(C6 H6)'
_chemical_formula_sum 'C55 H25 F10 N4'
_chemical_formula_weight 931.79
_chemical_name_common
;
4,4'-diphenylethnyl-2,2'-bipyridine, 4,4'-
bis(pentafluorophenylethnyl)-2,2'-bipyridine, benzene
;
_chemical_name_systematic
;

4,4'-diphenylethnyl-2,2'-bipyridine,
4,4'-bis(pentafluorophenylethnyl)-2,2'-bipyridine, benzene

;
_space_group_IT_number 2
_symmetry_cell_setting triclinic
_symmetry_space_group_name_Hall '-P 1'
_symmetry_space_group_name_H-M 'P -1'
_atom_sites_solution_hydrogens geom
_atom_sites_solution_primary direct
_atom_sites_solution_secondary difmap
_audit_creation_method SHELXL-97
_cell_angle_alpha 95.369(4)
_cell_angle_beta 90.520(4)
_cell_angle_gamma 92.737(4)
_cell_formula_units_Z 2
_cell_length_a 7.463(2)
_cell_length_b 15.200(5)
_cell_length_c 18.460(6)
_cell_measurement_reflns_used 2369
_cell_measurement_temperature 100
_cell_measurement_theta_max 26.31
_cell_measurement_theta_min 2.48
_cell_volume 2082.3(11)
_computing_cell_refinement 'Bruker SAINT'
_computing_data_collection 'Bruker APEX2'
_computing_data_reduction 'Bruker SAINT'
_computing_molecular_graphics 'Bruker SHELXTL'
_computing_publication_material 'Bruker SHELXTL'
_computing_structure_refinement 'SHELXL-97 (Sheldrick, 1997)'
_computing_structure_solution 'SHELXS-97 (Sheldrick, 1990)'
_diffrn_ambient_temperature 100
_diffrn_detector_area_resol_mean 8.333
_diffrn_measured_fraction_theta_full 0.968
_diffrn_measured_fraction_theta_max 0.968
_diffrn_measurement_device_type 'Bruker APEX-II CCD'
_diffrn_measurement_method '\f and \w scans'
_diffrn_radiation_monochromator graphite
_diffrn_radiation_source 'fine-focus sealed tube'
_diffrn_radiation_type MoK\a
_diffrn_radiation_wavelength 0.71073
_diffrn_reflns_av_R_equivalents 0.0225
_diffrn_reflns_av_sigmaI/netI 0.0589
_diffrn_reflns_limit_h_max 8
_diffrn_reflns_limit_h_min -9
_diffrn_reflns_limit_k_max 18
_diffrn_reflns_limit_k_min -16
_diffrn_reflns_limit_l_max 23
_diffrn_reflns_limit_l_min -20
_diffrn_reflns_number 11010
_diffrn_reflns_theta_full 26.38
_diffrn_reflns_theta_max 26.38
_diffrn_reflns_theta_min 1.35
_exptl_absorpt_coefficient_mu 0.119
_exptl_absorpt_correction_T_max 0.9905
_exptl_absorpt_correction_T_min 0.9595
_exptl_absorpt_correction_type empirical
_exptl_absorpt_process_details
;
SADABS Sheldrick 1996
;
_exptl_crystal_colour colorless
_exptl_crystal_density_diffrn 1.486
_exptl_crystal_density_method 'not measured'
_exptl_crystal_description prismatic
_exptl_crystal_F_000 946
_exptl_crystal_size_max 0.35
_exptl_crystal_size_mid 0.25
_exptl_crystal_size_min 0.08
_refine_diff_density_max 0.323
_refine_diff_density_min -0.237
_refine_diff_density_rms 0.066
_refine_ls_extinction_method none
_refine_ls_goodness_of_fit_ref 0.989
_refine_ls_hydrogen_treatment constr
_refine_ls_matrix_type full
_refine_ls_number_parameters 622
_refine_ls_number_reflns 8261
_refine_ls_number_restraints 0
_refine_ls_restrained_S_all 0.989
_refine_ls_R_factor_all 0.0999
_refine_ls_R_factor_gt 0.0494
_refine_ls_shift/su_max 0.001
_refine_ls_shift/su_mean 0.000
_refine_ls_structure_factor_coef Fsqd
_refine_ls_weighting_details 'calc w=1/[\s^2^(Fo^2^)+(0.0726P)^2^+0.0000P] where P=(Fo^2^+2Fc^2^)/3'
_refine_ls_weighting_scheme calc
_refine_ls_wR_factor_gt 0.1115
_refine_ls_wR_factor_ref 0.1435
_reflns_number_gt 5067
_reflns_number_total 8261
_reflns_threshold_expression >2sigma(I)
_cod_data_source_file b822007g.txt
_cod_data_source_block CCDC699206
_cod_depositor_comments
;
The following automatic conversions were performed:
'_symmetry_cell_setting' value 'Triclinic' changed to 'triclinic'
according to '/home/saulius/struct/CIF-dictionaries/cif_core.dic'
dictionary named 'cif_core.dic' version 2.4.1 from 2010-06-29.

Automatic conversion script
Id: cif_fix_enum 1527 2010-12-29 10:47:43Z saulius 
;
_cod_original_sg_symbol_H-M P-1
_cod_database_code 7200792

loop_
_symmetry_equiv_pos_as_xyz
'x, y, z'
'-x, -y, -z'

loop_
_atom_site_label
_atom_site_type_symbol
_atom_site_fract_x
_atom_site_fract_y
_atom_site_fract_z
_atom_site_U_iso_or_equiv
_atom_site_adp_type
_atom_site_occupancy
_atom_site_symmetry_multiplicity
_atom_site_calc_flag
_atom_site_refinement_flags
_atom_site_disorder_assembly
_atom_site_disorder_group
N2 N 0.6087(3) 1.07738(13) 0.06877(11) 0.0220(5) Uani 1 1 d . . .
N1 N 0.1141(3) 1.07681(13) 0.06739(11) 0.0221(5) Uani 1 1 d . . .
N3 N -0.1176(3) 0.40296(13) -0.04464(10) 0.0211(5) Uani 1 1 d . . .
N4 N 0.3951(3) 0.40067(13) -0.04593(10) 0.0197(5) Uani 1 1 d . . .
C15 C 0.5119(3) 0.92509(16) 0.07518(13) 0.0208(6) Uani 1 1 d . . .
H15 H 0.4586 0.8719 0.0515 0.025 Uiso 1 1 calc R . .
C14 C 0.5319(3) 0.99997(16) 0.03845(13) 0.0205(5) Uani 1 1 d . . .
C1 C 0.0332(3) 1.00064(16) 0.03824(13) 0.0208(5) Uani 1 1 d . . .
C13 C 0.0582(3) 0.72370(16) 0.33946(13) 0.0223(6) Uani 1 1 d . . .
C22 C 0.4339(3) 0.63343(16) 0.22919(14) 0.0243(6) Uani 1 1 d . . .
H22 H 0.4044 0.6277 0.1788 0.029 Uiso 1 1 calc R . .
C8 C 0.0036(3) 0.71998(16) 0.26674(13) 0.0212(6) Uani 1 1 d . . .
C4 C 0.1590(3) 1.00860(16) 0.17821(14) 0.0238(6) Uani 1 1 d . . .
H4 H 0.2046 1.0138 0.2267 0.029 Uiso 1 1 calc R . .
C5 C 0.1750(3) 1.07906(17) 0.13607(14) 0.0242(6) Uani 1 1 d . . .
H5 H 0.2328 1.1325 0.1572 0.029 Uiso 1 1 calc R . .
C9 C -0.0790(3) 0.64037(16) 0.23704(13) 0.0210(6) Uani 1 1 d . . .
C24 C 0.4507(3) 0.57011(17) 0.34311(14) 0.0267(6) Uani 1 1 d . . .
H24 H 0.4313 0.5208 0.3705 0.032 Uiso 1 1 calc R . .
C26 C 0.5492(3) 0.72120(17) 0.33685(14) 0.0251(6) Uani 1 1 d . . .
H26 H 0.5992 0.7755 0.3598 0.030 Uiso 1 1 calc R . .
C16 C 0.5706(3) 0.92821(16) 0.14740(13) 0.0212(6) Uani 1 1 d . . .
C11 C -0.0545(3) 0.57629(16) 0.34895(13) 0.0215(6) Uani 1 1 d . . .
C18 C 0.6654(3) 1.07897(16) 0.13816(14) 0.0241(6) Uani 1 1 d . . .
H18 H 0.7206 1.1325 0.1604 0.029 Uiso 1 1 calc R . .
C23 C 0.4080(3) 0.56242(16) 0.26939(14) 0.0256(6) Uani 1 1 d . . .
H23 H 0.3604 0.5076 0.2465 0.031 Uiso 1 1 calc R . .
C19 C 0.5484(3) 0.85258(16) 0.18757(14) 0.0229(6) Uani 1 1 d . . .
C7 C 0.0304(3) 0.79346(17) 0.22500(13) 0.0226(6) Uani 1 1 d . . .
C25 C 0.5216(3) 0.64962(17) 0.37677(14) 0.0266(6) Uani 1 1 d . . .
H25 H 0.5511 0.6548 0.4272 0.032 Uiso 1 1 calc R . .
C2 C 0.0117(3) 0.92589(16) 0.07582(13) 0.0216(6) Uani 1 1 d . . .
H2 H -0.0447 0.8730 0.0530 0.026 Uiso 1 1 calc R . .
C12 C 0.0310(3) 0.65337(17) 0.37985(13) 0.0217(6) Uani 1 1 d . . .
C17 C 0.6486(3) 1.00773(16) 0.17923(14) 0.0238(6) Uani 1 1 d . . .
H17 H 0.6896 1.0129 0.2284 0.029 Uiso 1 1 calc R . .
C6 C 0.0512(3) 0.85498(17) 0.18939(13) 0.0237(6) Uani 1 1 d . . .
C3 C 0.0742(3) 0.92956(16) 0.14771(13) 0.0210(6) Uani 1 1 d . . .
C21 C 0.5041(3) 0.71444(16) 0.26284(13) 0.0222(6) Uani 1 1 d . . .
C10 C -0.1072(3) 0.56945(16) 0.27688(13) 0.0213(5) Uani 1 1 d . . .
C20 C 0.5294(3) 0.78946(17) 0.22187(13) 0.0235(6) Uani 1 1 d . . .
C47 C 0.5409(3) 0.27328(16) 0.29548(12) 0.0189(5) Uani 1 1 d . . .
C48 C 0.6176(3) 0.33935(16) 0.34519(13) 0.0215(6) Uani 1 1 d . . .
H48 H 0.6448 0.3966 0.3304 0.026 Uiso 1 1 calc R . .
C49 C 0.6544(3) 0.32221(17) 0.41598(13) 0.0247(6) Uani 1 1 d . . .
H49 H 0.7056 0.3677 0.4497 0.030 Uiso 1 1 calc R . .
C51 C 0.5413(3) 0.17222(17) 0.38851(14) 0.0258(6) Uani 1 1 d . . .
H51 H 0.5154 0.1149 0.4035 0.031 Uiso 1 1 calc R . .
C27 C -0.0318(3) 0.45492(15) 0.00875(13) 0.0194(5) Uani 1 1 d . . .
C50 C 0.6163(3) 0.23849(17) 0.43754(13) 0.0252(6) Uani 1 1 d . . .
H50 H 0.6419 0.2266 0.4861 0.030 Uiso 1 1 calc R . .
C40 C 0.4712(3) 0.45473(15) 0.00861(13) 0.0177(5) Uani 1 1 d . . .
C52 C 0.5037(3) 0.18905(16) 0.31768(13) 0.0214(6) Uani 1 1 d . . .
H52 H 0.4525 0.1433 0.2842 0.026 Uiso 1 1 calc R . .
C41 C 0.4974(3) 0.42867(15) 0.07817(12) 0.0183(5) Uani 1 1 d . . .
H41 H 0.5518 0.4686 0.1155 0.022 Uiso 1 1 calc R . .
C31 C -0.1707(3) 0.32116(16) -0.03035(13) 0.0220(6) Uani 1 1 d . . .
H31 H -0.2300 0.2838 -0.0682 0.026 Uiso 1 1 calc R . .
C43 C 0.3618(3) 0.28696(16) 0.03562(13) 0.0192(5) Uani 1 1 d . . .
H43 H 0.3215 0.2283 0.0432 0.023 Uiso 1 1 calc R . .
C46 C 0.5016(3) 0.29326(16) 0.22265(13) 0.0205(5) Uani 1 1 d . . .
C45 C 0.4720(3) 0.31428(15) 0.16286(13) 0.0197(5) Uani 1 1 d . . .
C29 C -0.0579(3) 0.34175(16) 0.09142(13) 0.0197(5) Uani 1 1 d . . .
C34 C 0.0429(3) 0.27104(16) 0.29414(13) 0.0192(5) Uani 1 1 d . . .
C33 C 0.0021(3) 0.29011(16) 0.22162(13) 0.0214(6) Uani 1 1 d . . .
C44 C 0.3418(3) 0.31895(16) -0.03149(13) 0.0203(5) Uani 1 1 d . . .
H44 H 0.2868 0.2805 -0.0697 0.024 Uiso 1 1 calc R . .
C35 C 0.1284(3) 0.33471(16) 0.34295(13) 0.0215(6) Uani 1 1 d . . .
C36 C 0.1694(3) 0.31937(17) 0.41337(13) 0.0231(6) Uani 1 1 d . . .
C42 C 0.4425(3) 0.34296(15) 0.09193(12) 0.0176(5) Uani 1 1 d . . .
C39 C -0.0012(3) 0.18968(16) 0.32040(13) 0.0204(5) Uani 1 1 d . . .
C30 C -0.1450(3) 0.28735(16) 0.03571(13) 0.0225(6) Uani 1 1 d . . .
H30 H -0.1856 0.2287 0.0429 0.027 Uiso 1 1 calc R . .
C38 C 0.0405(3) 0.17283(16) 0.39011(13) 0.0237(6) Uani 1 1 d . . .
C28 C 0.0002(3) 0.42716(16) 0.07741(13) 0.0213(6) Uani 1 1 d . . .
H28 H 0.0606 0.4658 0.1141 0.026 Uiso 1 1 calc R . .
C32 C -0.0263(3) 0.31227(16) 0.16223(14) 0.0211(6) Uani 1 1 d . . .
C37 C 0.1267(3) 0.23765(17) 0.43669(13) 0.0238(6) Uani 1 1 d . . .
C54 C 0.3232(4) 0.98075(19) 0.47958(18) 0.0414(8) Uani 1 1 d . . .
H54 H 0.2014 0.9675 0.4655 0.050 Uiso 1 1 calc R . .
C55 C 0.3642(4) 1.03637(19) 0.54115(19) 0.0446(8) Uani 1 1 d . . .
H55 H 0.2708 1.0615 0.5696 0.053 Uiso 1 1 calc R . .
C53 C 0.4581(4) 0.94420(19) 0.43829(18) 0.0434(8) Uani 1 1 d . . .
H53 H 0.4296 0.9057 0.3958 0.052 Uiso 1 1 calc R . .
F4 F 0.08652(19) 0.65801(10) 0.44952(7) 0.0324(4) Uani 1 1 d . . .
F6 F 0.17538(19) 0.41394(9) 0.32072(8) 0.0291(4) Uani 1 1 d . . .
F5 F 0.13812(19) 0.79827(10) 0.37141(8) 0.0324(4) Uani 1 1 d . . .
F2 F -0.18709(19) 0.49379(9) 0.24610(8) 0.0304(4) Uani 1 1 d . . .
F9 F -0.0023(2) 0.09379(9) 0.41295(8) 0.0340(4) Uani 1 1 d . . .
F1 F -0.13580(19) 0.63305(9) 0.16794(7) 0.0287(4) Uani 1 1 d . . .
F8 F 0.1697(2) 0.22119(10) 0.50462(7) 0.0343(4) Uani 1 1 d . . .
F7 F 0.25057(19) 0.38343(10) 0.45882(8) 0.0329(4) Uani 1 1 d . . .
F10 F -0.08571(18) 0.12555(9) 0.27646(7) 0.0275(4) Uani 1 1 d . . .
F3 F -0.08714(19) 0.50877(9) 0.38924(8) 0.0317(4) Uani 1 1 d . . .

loop_
_atom_site_aniso_label
_atom_site_aniso_U_11
_atom_site_aniso_U_22
_atom_site_aniso_U_33
_atom_site_aniso_U_23
_atom_site_aniso_U_13
_atom_site_aniso_U_12
N2 0.0207(11) 0.0185(11) 0.0260(12) -0.0015(9) -0.0022(9) -0.0012(9)
N1 0.0211(11) 0.0199(11) 0.0248(12) 0.0002(9) 0.0016(9) 0.0001(9)
N3 0.0206(11) 0.0253(12) 0.0179(11) 0.0027(9) -0.0002(9) 0.0041(9)
N4 0.0190(11) 0.0240(12) 0.0160(11) 0.0021(9) -0.0025(9) -0.0004(9)
C15 0.0161(13) 0.0185(13) 0.0273(15) -0.0018(11) 0.0029(11) 0.0005(10)
C14 0.0142(12) 0.0213(13) 0.0254(14) -0.0019(11) 0.0023(11) 0.0021(10)
C1 0.0178(13) 0.0200(13) 0.0248(14) 0.0014(11) 0.0042(11) 0.0029(10)
C13 0.0191(13) 0.0218(14) 0.0248(14) -0.0033(11) -0.0018(11) -0.0012(10)
C22 0.0242(14) 0.0277(15) 0.0203(14) -0.0002(11) 0.0012(11) -0.0017(11)
C8 0.0152(13) 0.0242(14) 0.0245(14) 0.0031(11) 0.0019(11) 0.0030(10)
C4 0.0187(13) 0.0280(15) 0.0245(14) 0.0000(11) 0.0010(11) 0.0032(11)
C5 0.0219(14) 0.0240(14) 0.0259(15) -0.0011(11) 0.0009(11) -0.0010(11)
C9 0.0182(13) 0.0292(15) 0.0152(13) -0.0002(11) 0.0002(10) 0.0035(10)
C24 0.0263(14) 0.0230(14) 0.0319(16) 0.0077(12) 0.0048(12) 0.0019(11)
C26 0.0225(14) 0.0247(14) 0.0270(15) -0.0030(12) -0.0001(11) 0.0005(11)
C16 0.0153(13) 0.0212(13) 0.0269(15) 0.0007(11) 0.0028(11) 0.0012(10)
C11 0.0215(13) 0.0237(14) 0.0212(14) 0.0087(11) 0.0038(11) 0.0058(11)
C18 0.0228(14) 0.0207(14) 0.0271(15) -0.0042(11) -0.0014(11) -0.0026(11)
C23 0.0278(14) 0.0207(14) 0.0271(15) -0.0016(11) 0.0034(12) -0.0035(11)
C19 0.0181(13) 0.0230(14) 0.0263(15) -0.0036(12) -0.0020(11) -0.0004(10)
C7 0.0212(14) 0.0258(15) 0.0205(14) 0.0015(12) 0.0010(11) 0.0005(11)
C25 0.0229(14) 0.0359(16) 0.0209(14) -0.0001(12) -0.0014(11) 0.0044(12)
C2 0.0182(13) 0.0191(13) 0.0276(15) 0.0024(11) 0.0042(11) 0.0001(10)
C12 0.0200(13) 0.0303(15) 0.0146(13) 0.0005(11) -0.0037(10) 0.0034(11)
C17 0.0205(13) 0.0263(14) 0.0236(14) -0.0017(11) -0.0017(11) -0.0004(11)
C6 0.0187(13) 0.0308(15) 0.0211(14) -0.0004(12) 0.0012(11) 0.0004(11)
C3 0.0162(13) 0.0226(14) 0.0249(14) 0.0042(11) 0.0048(11) 0.0034(10)
C21 0.0177(13) 0.0232(14) 0.0258(15) 0.0019(11) 0.0049(11) 0.0021(10)
C10 0.0191(13) 0.0190(13) 0.0247(14) -0.0027(10) -0.0005(11) -0.0008(10)
C20 0.0200(13) 0.0249(15) 0.0247(15) -0.0030(12) 0.0013(11) 0.0028(11)
C47 0.0168(12) 0.0240(14) 0.0170(13) 0.0049(10) 0.0014(10) 0.0056(10)
C48 0.0220(13) 0.0193(13) 0.0244(14) 0.0073(11) 0.0012(11) 0.0019(10)
C49 0.0266(14) 0.0270(15) 0.0204(14) 0.0015(11) -0.0028(11) 0.0016(11)
C51 0.0265(14) 0.0258(15) 0.0268(15) 0.0108(12) 0.0026(12) 0.0030(11)
C27 0.0158(12) 0.0238(14) 0.0189(13) 0.0015(11) 0.0028(10) 0.0037(10)
C50 0.0246(14) 0.0362(16) 0.0165(13) 0.0096(12) 0.0001(11) 0.0054(12)
C40 0.0151(12) 0.0198(13) 0.0182(13) 0.0007(10) 0.0006(10) 0.0033(10)
C52 0.0225(13) 0.0195(13) 0.0225(14) 0.0025(11) -0.0010(11) 0.0015(10)
C41 0.0184(13) 0.0218(13) 0.0148(13) 0.0016(10) 0.0000(10) 0.0021(10)
C31 0.0215(13) 0.0226(14) 0.0213(14) -0.0001(11) 0.0014(11) 0.0011(10)
C43 0.0172(12) 0.0178(13) 0.0230(14) 0.0032(10) 0.0004(10) 0.0022(10)
C46 0.0176(13) 0.0221(14) 0.0221(14) 0.0038(11) 0.0011(11) -0.0003(10)
C45 0.0187(13) 0.0199(13) 0.0207(14) 0.0032(10) 0.0008(11) 0.0014(10)
C29 0.0179(13) 0.0215(13) 0.0207(14) 0.0053(10) 0.0033(10) 0.0043(10)
C34 0.0167(12) 0.0225(13) 0.0189(13) 0.0037(10) 0.0013(10) 0.0034(10)
C33 0.0163(13) 0.0232(14) 0.0253(15) 0.0040(11) 0.0016(11) 0.0020(10)
C44 0.0213(13) 0.0203(13) 0.0185(13) -0.0014(10) -0.0021(11) -0.0004(10)
C35 0.0211(13) 0.0175(13) 0.0259(14) 0.0036(11) 0.0013(11) -0.0006(10)
C36 0.0177(13) 0.0291(15) 0.0211(14) -0.0050(11) -0.0034(11) 0.0018(11)
C42 0.0153(12) 0.0230(13) 0.0149(13) 0.0032(10) 0.0002(10) 0.0045(10)
C39 0.0162(13) 0.0213(13) 0.0230(14) -0.0008(11) -0.0007(11) 0.0003(10)
C30 0.0214(13) 0.0222(14) 0.0242(14) 0.0039(11) 0.0030(11) 0.0008(10)
C38 0.0244(14) 0.0232(14) 0.0256(15) 0.0117(11) 0.0050(11) 0.0033(11)
C28 0.0185(13) 0.0254(14) 0.0203(14) 0.0029(11) -0.0009(11) 0.0045(10)
C32 0.0190(13) 0.0195(13) 0.0249(15) 0.0031(11) 0.0007(11) 0.0006(10)
C37 0.0228(14) 0.0340(16) 0.0157(13) 0.0053(11) -0.0018(11) 0.0073(11)
C54 0.0309(16) 0.0264(16) 0.070(2) 0.0204(16) -0.0068(16) -0.0017(13)
C55 0.0380(18) 0.0242(16) 0.074(2) 0.0159(16) 0.0038(17) 0.0064(13)
C53 0.0440(19) 0.0261(16) 0.062(2) 0.0138(15) -0.0052(17) -0.0014(14)
F4 0.0339(9) 0.0441(10) 0.0194(8) 0.0034(7) -0.0068(7) 0.0042(7)
F6 0.0324(8) 0.0206(8) 0.0345(9) 0.0065(6) 0.0022(7) -0.0045(6)
F5 0.0335(9) 0.0303(9) 0.0308(9) -0.0052(7) -0.0062(7) -0.0072(7)
F2 0.0350(9) 0.0238(8) 0.0309(9) -0.0027(6) 0.0005(7) -0.0048(7)
F9 0.0409(9) 0.0272(9) 0.0362(9) 0.0160(7) 0.0028(7) 0.0011(7)
F1 0.0301(8) 0.0385(9) 0.0171(8) 0.0021(6) -0.0034(6) -0.0007(7)
F8 0.0404(9) 0.0452(10) 0.0191(8) 0.0078(7) -0.0049(7) 0.0114(8)
F7 0.0327(9) 0.0345(9) 0.0290(9) -0.0072(7) -0.0080(7) -0.0020(7)
F10 0.0295(8) 0.0242(8) 0.0279(8) -0.0004(6) -0.0016(7) -0.0042(6)
F3 0.0397(9) 0.0285(9) 0.0289(9) 0.0122(7) 0.0036(7) 0.0036(7)

loop_
_atom_type_symbol
_atom_type_description
_atom_type_scat_dispersion_real
_atom_type_scat_dispersion_imag
_atom_type_scat_source
C C 0.0033 0.0016 'International Tables Vol C Tables 4.2.6.8 and 6.1.1.4'
H H 0.0000 0.0000 'International Tables Vol C Tables 4.2.6.8 and 6.1.1.4'
N N 0.0061 0.0033 'International Tables Vol C Tables 4.2.6.8 and 6.1.1.4'
F F 0.0171 0.0103 'International Tables Vol C Tables 4.2.6.8 and 6.1.1.4'

loop_
_geom_angle_atom_site_label_1
_geom_angle_atom_site_label_2
_geom_angle_atom_site_label_3
_geom_angle
_geom_angle_site_symmetry_1
_geom_angle_site_symmetry_3
_geom_angle_publ_flag
C18 N2 C14 116.5(2) . . ?
C5 N1 C1 117.2(2) . . ?
C31 N3 C27 117.4(2) . . ?
C44 N4 C40 117.5(2) . . ?
C14 C15 C16 119.4(2) . . ?
C14 C15 H15 120.3 . . ?
C16 C15 H15 120.3 . . ?
N2 C14 C15 123.2(2) . . ?
N2 C14 C14 115.6(3) . 2_675 ?
C15 C14 C14 121.2(3) . 2_675 ?
N1 C1 C2 123.1(2) . . ?
N1 C1 C1 116.4(3) . 2_575 ?
C2 C1 C1 120.6(3) . 2_575 ?
F5 C13 C12 118.5(2) . . ?
F5 C13 C8 119.5(2) . . ?
C12 C13 C8 122.0(2) . . ?
C23 C22 C21 119.8(2) . . ?
C23 C22 H22 120.1 . . ?
C21 C22 H22 120.1 . . ?
C9 C8 C13 116.4(2) . . ?
C9 C8 C7 121.7(2) . . ?
C13 C8 C7 121.9(2) . . ?
C5 C4 C3 118.4(2) . . ?
C5 C4 H4 120.8 . . ?
C3 C4 H4 120.8 . . ?
N1 C5 C4 124.2(2) . . ?
N1 C5 H5 117.9 . . ?
C4 C5 H5 117.9 . . ?
F1 C9 C10 118.5(2) . . ?
F1 C9 C8 119.2(2) . . ?
C10 C9 C8 122.2(2) . . ?
C25 C24 C23 120.1(2) . . ?
C25 C24 H24 119.9 . . ?
C23 C24 H24 119.9 . . ?
C25 C26 C21 120.5(2) . . ?
C25 C26 H26 119.8 . . ?
C21 C26 H26 119.8 . . ?
C17 C16 C15 117.8(2) . . ?
C17 C16 C19 121.3(2) . . ?
C15 C16 C19 120.9(2) . . ?
F3 C11 C10 120.3(2) . . ?
F3 C11 C12 119.9(2) . . ?
C10 C11 C12 119.9(2) . . ?
N2 C18 C17 124.1(2) . . ?
N2 C18 H18 117.9 . . ?
C17 C18 H18 117.9 . . ?
C22 C23 C24 120.6(2) . . ?
C22 C23 H23 119.7 . . ?
C24 C23 H23 119.7 . . ?
C20 C19 C16 179.4(3) . . ?
C6 C7 C8 179.2(3) . . ?
C26 C25 C24 119.8(2) . . ?
C26 C25 H25 120.1 . . ?
C24 C25 H25 120.1 . . ?
C1 C2 C3 119.1(2) . . ?
C1 C2 H2 120.4 . . ?
C3 C2 H2 120.4 . . ?
F4 C12 C13 121.0(2) . . ?
F4 C12 C11 119.1(2) . . ?
C13 C12 C11 119.9(2) . . ?
C18 C17 C16 118.9(2) . . ?
C18 C17 H17 120.6 . . ?
C16 C17 H17 120.6 . . ?
C7 C6 C3 179.0(3) . . ?
C2 C3 C4 118.0(2) . . ?
C2 C3 C6 121.2(2) . . ?
C4 C3 C6 120.7(2) . . ?
C26 C21 C22 119.3(2) . . ?
C26 C21 C20 120.3(2) . . ?
C22 C21 C20 120.4(2) . . ?
F2 C10 C9 120.3(2) . . ?
F2 C10 C11 120.1(2) . . ?
C9 C10 C11 119.6(2) . . ?
C19 C20 C21 179.2(3) . . ?
C48 C47 C52 119.2(2) . . ?
C48 C47 C46 119.4(2) . . ?
C52 C47 C46 121.5(2) . . ?
C49 C48 C47 120.5(2) . . ?
C49 C48 H48 119.7 . . ?
C47 C48 H48 119.7 . . ?
C48 C49 C50 119.8(2) . . ?
C48 C49 H49 120.1 . . ?
C50 C49 H49 120.1 . . ?
C50 C51 C52 120.3(2) . . ?
C50 C51 H51 119.9 . . ?
C52 C51 H51 119.9 . . ?
N3 C27 C28 122.6(2) . . ?
N3 C27 C27 116.8(3) . 2_565 ?
C28 C27 C27 120.6(3) . 2_565 ?
C51 C50 C49 120.1(2) . . ?
C51 C50 H50 119.9 . . ?
C49 C50 H50 119.9 . . ?
N4 C40 C41 122.7(2) . . ?
N4 C40 C40 116.6(3) . 2_665 ?
C41 C40 C40 120.6(3) . 2_665 ?
C51 C52 C47 120.0(2) . . ?
C51 C52 H52 120.0 . . ?
C47 C52 H52 120.0 . . ?
C40 C41 C42 118.8(2) . . ?
C40 C41 H41 120.6 . . ?
C42 C41 H41 120.6 . . ?
N3 C31 C30 124.4(2) . . ?
N3 C31 H31 117.8 . . ?
C30 C31 H31 117.8 . . ?
C44 C43 C42 118.3(2) . . ?
C44 C43 H43 120.9 . . ?
C42 C43 H43 120.9 . . ?
C45 C46 C47 176.7(3) . . ?
C46 C45 C42 177.3(3) . . ?
C30 C29 C28 118.4(2) . . ?
C30 C29 C32 122.0(2) . . ?
C28 C29 C32 119.7(2) . . ?
C35 C34 C39 116.3(2) . . ?
C35 C34 C33 120.6(2) . . ?
C39 C34 C33 123.2(2) . . ?
C32 C33 C34 175.1(3) . . ?
N4 C44 C43 124.0(2) . . ?
N4 C44 H44 118.0 . . ?
C43 C44 H44 118.0 . . ?
F6 C35 C36 118.5(2) . . ?
F6 C35 C34 119.0(2) . . ?
C36 C35 C34 122.5(2) . . ?
F7 C36 C35 120.3(2) . . ?
F7 C36 C37 120.3(2) . . ?
C35 C36 C37 119.4(2) . . ?
C43 C42 C41 118.6(2) . . ?
C43 C42 C45 121.8(2) . . ?
C41 C42 C45 119.6(2) . . ?
F10 C39 C38 118.5(2) . . ?
F10 C39 C34 119.4(2) . . ?
C38 C39 C34 122.1(2) . . ?
C31 C30 C29 118.1(2) . . ?
C31 C30 H30 120.9 . . ?
C29 C30 H30 120.9 . . ?
F9 C38 C39 120.2(2) . . ?
F9 C38 C37 119.9(2) . . ?
C39 C38 C37 119.8(2) . . ?
C27 C28 C29 119.1(2) . . ?
C27 C28 H28 120.5 . . ?
C29 C28 H28 120.5 . . ?
C33 C32 C29 178.1(3) . . ?
F8 C37 C36 120.0(2) . . ?
F8 C37 C38 120.1(2) . . ?
C36 C37 C38 119.9(2) . . ?
C55 C54 C53 120.1(3) . . ?
C55 C54 H54 119.9 . . ?
C53 C54 H54 119.9 . . ?
C54 C55 C53 120.0(3) . 2_676 ?
C54 C55 H55 120.0 . . ?
C53 C55 H55 120.0 2_676 . ?
C54 C53 C55 119.9(3) . 2_676 ?
C54 C53 H53 120.1 . . ?
C55 C53 H53 120.1 2_676 . ?

loop_
_geom_bond_atom_site_label_1
_geom_bond_atom_site_label_2
_geom_bond_distance
_geom_bond_site_symmetry_2
_geom_bond_publ_flag
N2 C18 1.343(3) . ?
N2 C14 1.354(3) . ?
N1 C5 1.340(3) . ?
N1 C1 1.344(3) . ?
N3 C31 1.337(3) . ?
N3 C27 1.342(3) . ?
N4 C44 1.338(3) . ?
N4 C40 1.342(3) . ?
C15 C14 1.381(3) . ?
C15 C16 1.396(3) . ?
C15 H15 0.9500 . ?
C14 C14 1.493(5) 2_675 ?
C1 C2 1.389(3) . ?
C1 C1 1.490(5) 2_575 ?
C13 F5 1.339(3) . ?
C13 C12 1.368(3) . ?
C13 C8 1.395(3) . ?
C22 C23 1.373(3) . ?
C22 C21 1.402(3) . ?
C22 H22 0.9500 . ?
C8 C9 1.394(3) . ?
C8 C7 1.423(3) . ?
C4 C5 1.383(3) . ?
C4 C3 1.399(3) . ?
C4 H4 0.9500 . ?
C5 H5 0.9500 . ?
C9 F1 1.334(3) . ?
C9 C10 1.370(3) . ?
C24 C25 1.385(3) . ?
C24 C23 1.388(3) . ?
C24 H24 0.9500 . ?
C26 C25 1.379(3) . ?
C26 C21 1.397(3) . ?
C26 H26 0.9500 . ?
C16 C17 1.392(3) . ?
C16 C19 1.429(4) . ?
C11 F3 1.337(3) . ?
C11 C10 1.377(3) . ?
C11 C12 1.379(3) . ?
C18 C17 1.380(3) . ?
C18 H18 0.9500 . ?
C23 H23 0.9500 . ?
C19 C20 1.202(3) . ?
C7 C6 1.197(3) . ?
C25 H25 0.9500 . ?
C2 C3 1.398(3) . ?
C2 H2 0.9500 . ?
C12 F4 1.342(3) . ?
C17 H17 0.9500 . ?
C6 C3 1.433(3) . ?
C21 C20 1.432(4) . ?
C10 F2 1.344(3) . ?
C47 C48 1.393(3) . ?
C47 C52 1.397(3) . ?
C47 C46 1.437(3) . ?
C48 C49 1.384(3) . ?
C48 H48 0.9500 . ?
C49 C50 1.386(3) . ?
C49 H49 0.9500 . ?
C51 C50 1.383(3) . ?
C51 C52 1.384(3) . ?
C51 H51 0.9500 . ?
C27 C28 1.395(3) . ?
C27 C27 1.494(5) 2_565 ?
C50 H50 0.9500 . ?
C40 C41 1.394(3) . ?
C40 C40 1.486(5) 2_665 ?
C52 H52 0.9500 . ?
C41 C42 1.394(3) . ?
C41 H41 0.9500 . ?
C31 C30 1.382(3) . ?
C31 H31 0.9500 . ?
C43 C44 1.382(3) . ?
C43 C42 1.394(3) . ?
C43 H43 0.9500 . ?
C46 C45 1.199(3) . ?
C45 C42 1.437(3) . ?
C29 C30 1.393(3) . ?
C29 C28 1.397(3) . ?
C29 C32 1.442(3) . ?
C34 C35 1.387(3) . ?
C34 C39 1.396(3) . ?
C34 C33 1.429(3) . ?
C33 C32 1.197(3) . ?
C44 H44 0.9500 . ?
C35 F6 1.340(3) . ?
C35 C36 1.376(3) . ?
C36 F7 1.342(3) . ?
C36 C37 1.376(4) . ?
C39 F10 1.338(3) . ?
C39 C38 1.371(3) . ?
C30 H30 0.9500 . ?
C38 F9 1.336(3) . ?
C38 C37 1.377(3) . ?
C28 H28 0.9500 . ?
C37 F8 1.341(3) . ?
C54 C55 1.375(4) . ?
C54 C53 1.375(4) . ?
C54 H54 0.9500 . ?
C55 C53 1.386(4) 2_676 ?
C55 H55 0.9500 . ?
C53 C55 1.386(4) 2_676 ?
C53 H53 0.9500 . ?

loop_
_geom_torsion_atom_site_label_1
_geom_torsion_atom_site_label_2
_geom_torsion_atom_site_label_3
_geom_torsion_atom_site_label_4
_geom_torsion
_geom_torsion_site_symmetry_1
_geom_torsion_site_symmetry_2
_geom_torsion_site_symmetry_3
_geom_torsion_site_symmetry_4
_geom_torsion_publ_flag
C18 N2 C14 C15 -0.4(3) . . . . ?
C18 N2 C14 C14 179.4(2) . . . 2_675 ?
C16 C15 C14 N2 0.9(4) . . . . ?
C16 C15 C14 C14 -179.0(3) . . . 2_675 ?
C5 N1 C1 C2 -0.3(4) . . . . ?
C5 N1 C1 C1 -179.8(3) . . . 2_575 ?
F5 C13 C8 C9 -179.9(2) . . . . ?
C12 C13 C8 C9 -0.5(4) . . . . ?
F5 C13 C8 C7 0.0(4) . . . . ?
C12 C13 C8 C7 179.4(2) . . . . ?
C1 N1 C5 C4 -0.2(4) . . . . ?
C3 C4 C5 N1 0.0(4) . . . . ?
C13 C8 C9 F1 179.3(2) . . . . ?
C7 C8 C9 F1 -0.6(4) . . . . ?
C13 C8 C9 C10 0.6(4) . . . . ?
C7 C8 C9 C10 -179.3(2) . . . . ?
C14 C15 C16 C17 -0.4(3) . . . . ?
C14 C15 C16 C19 178.6(2) . . . . ?
C14 N2 C18 C17 -0.5(4) . . . . ?
C21 C22 C23 C24 0.0(4) . . . . ?
C25 C24 C23 C22 -0.6(4) . . . . ?
C17 C16 C19 C20 34(29) . . . . ?
C15 C16 C19 C20 -144(28) . . . . ?
C9 C8 C7 C6 30(24) . . . . ?
C13 C8 C7 C6 -150(23) . . . . ?
C21 C26 C25 C24 0.8(4) . . . . ?
C23 C24 C25 C26 0.2(4) . . . . ?
N1 C1 C2 C3 1.0(4) . . . . ?
C1 C1 C2 C3 -179.5(3) 2_575 . . . ?
F5 C13 C12 F4 -1.4(4) . . . . ?
C8 C13 C12 F4 179.2(2) . . . . ?
F5 C13 C12 C11 178.6(2) . . . . ?
C8 C13 C12 C11 -0.8(4) . . . . ?
F3 C11 C12 F4 2.6(3) . . . . ?
C10 C11 C12 F4 -178.0(2) . . . . ?
F3 C11 C12 C13 -177.4(2) . . . . ?
C10 C11 C12 C13 2.0(4) . . . . ?
N2 C18 C17 C16 1.0(4) . . . . ?
C15 C16 C17 C18 -0.5(4) . . . . ?
C19 C16 C17 C18 -179.4(2) . . . . ?
C8 C7 C6 C3 92(29) . . . . ?
C1 C2 C3 C4 -1.1(3) . . . . ?
C1 C2 C3 C6 178.4(2) . . . . ?
C5 C4 C3 C2 0.7(3) . . . . ?
C5 C4 C3 C6 -178.9(2) . . . . ?
C7 C6 C3 C2 -120(16) . . . . ?
C7 C6 C3 C4 59(16) . . . . ?
C25 C26 C21 C22 -1.3(4) . . . . ?
C25 C26 C21 C20 178.7(2) . . . . ?
C23 C22 C21 C26 0.9(4) . . . . ?
C23 C22 C21 C20 -179.1(2) . . . . ?
F1 C9 C10 F2 1.4(3) . . . . ?
C8 C9 C10 F2 -179.9(2) . . . . ?
F1 C9 C10 C11 -178.1(2) . . . . ?
C8 C9 C10 C11 0.6(4) . . . . ?
F3 C11 C10 F2 -2.0(4) . . . . ?
C12 C11 C10 F2 178.6(2) . . . . ?
F3 C11 C10 C9 177.5(2) . . . . ?
C12 C11 C10 C9 -1.9(4) . . . . ?
C16 C19 C20 C21 70(38) . . . . ?
C26 C21 C20 C19 -100(19) . . . . ?
C22 C21 C20 C19 80(19) . . . . ?
C52 C47 C48 C49 -0.8(4) . . . . ?
C46 C47 C48 C49 179.0(2) . . . . ?
C47 C48 C49 C50 0.6(4) . . . . ?
C31 N3 C27 C28 -1.1(3) . . . . ?
C31 N3 C27 C27 178.1(2) . . . 2_565 ?
C52 C51 C50 C49 0.0(4) . . . . ?
C48 C49 C50 C51 -0.2(4) . . . . ?
C44 N4 C40 C41 0.7(3) . . . . ?
C44 N4 C40 C40 -179.8(2) . . . 2_665 ?
C50 C51 C52 C47 -0.2(4) . . . . ?
C48 C47 C52 C51 0.6(4) . . . . ?
C46 C47 C52 C51 -179.2(2) . . . . ?
N4 C40 C41 C42 0.0(4) . . . . ?
C40 C40 C41 C42 -179.6(3) 2_665 . . . ?
C27 N3 C31 C30 0.9(4) . . . . ?
C48 C47 C46 C45 -1(5) . . . . ?
C52 C47 C46 C45 179(100) . . . . ?
C47 C46 C45 C42 20(9) . . . . ?
C35 C34 C33 C32 0(3) . . . . ?
C39 C34 C33 C32 180(100) . . . . ?
C40 N4 C44 C43 -0.6(4) . . . . ?
C42 C43 C44 N4 0.0(4) . . . . ?
C39 C34 C35 F6 179.5(2) . . . . ?
C33 C34 C35 F6 -1.2(4) . . . . ?
C39 C34 C35 C36 0.3(4) . . . . ?
C33 C34 C35 C36 179.6(2) . . . . ?
F6 C35 C36 F7 1.6(4) . . . . ?
C34 C35 C36 F7 -179.3(2) . . . . ?
F6 C35 C36 C37 -178.2(2) . . . . ?
C34 C35 C36 C37 0.9(4) . . . . ?
C44 C43 C42 C41 0.7(3) . . . . ?
C44 C43 C42 C45 -178.6(2) . . . . ?
C40 C41 C42 C43 -0.6(3) . . . . ?
C40 C41 C42 C45 178.6(2) . . . . ?
C46 C45 C42 C43 163(6) . . . . ?
C46 C45 C42 C41 -16(6) . . . . ?
C35 C34 C39 F10 179.3(2) . . . . ?
C33 C34 C39 F10 0.0(4) . . . . ?
C35 C34 C39 C38 -1.1(4) . . . . ?
C33 C34 C39 C38 179.6(2) . . . . ?
N3 C31 C30 C29 -0.1(4) . . . . ?
C28 C29 C30 C31 -0.6(3) . . . . ?
C32 C29 C30 C31 179.6(2) . . . . ?
F10 C39 C38 F9 0.3(3) . . . . ?
C34 C39 C38 F9 -179.3(2) . . . . ?
F10 C39 C38 C37 -179.7(2) . . . . ?
C34 C39 C38 C37 0.7(4) . . . . ?
N3 C27 C28 C29 0.5(4) . . . . ?
C27 C27 C28 C29 -178.7(3) 2_565 . . . ?
C30 C29 C28 C27 0.4(3) . . . . ?
C32 C29 C28 C27 -179.8(2) . . . . ?
C34 C33 C32 C29 -1(11) . . . . ?
C30 C29 C32 C33 -178(100) . . . . ?
C28 C29 C32 C33 2(9) . . . . ?
F7 C36 C37 F8 -1.4(4) . . . . ?
C35 C36 C37 F8 178.4(2) . . . . ?
F7 C36 C37 C38 178.8(2) . . . . ?
C35 C36 C37 C38 -1.3(4) . . . . ?
F9 C38 C37 F8 0.8(4) . . . . ?
C39 C38 C37 F8 -179.2(2) . . . . ?
F9 C38 C37 C36 -179.4(2) . . . . ?
C39 C38 C37 C36 0.6(4) . . . . ?
C53 C54 C55 C53 0.1(5) . . . 2_676 ?
C55 C54 C53 C55 -0.1(5) . . . 2_676 ?
